data_4133420
loop_
_publ_author_name
'Lee, Heui Beom'
'Shiau, Angela A.'
'Oyala, Paul H.'
'Marchiori, David A.'
'Gul, Sheraz'
'Chatterjee, Ruchira'
'Yano, Junko'
'Britt, R. David'
'Agapie, Theodor'

_publ_section_title
;
 Tetranuclear [Mn<sup>III</sup>Mn<sub>3</sub><sup>IV</sup>O<sub>4</sub>]
 Complexes as Spectroscopic Models of the S<sub>2</sub> State of the
 Oxygen Evolving Complex in Photosystem II.
;
_journal_issue 49
_journal_name_full 'Journal of the American Chemical Society'
_journal_page_first 17175
_journal_page_last 17187
_journal_paper_doi 10.1021/jacs.8b09961
_journal_volume 140
_journal_year 2018
_chemical_formula_moiety 'C66 H55 Mn4 N8 O11, C F3 O3 S, C H2 Cl2'
_chemical_formula_sum 'C68 H57 Cl2 F3 Mn4 N8 O14 S'
_chemical_formula_weight 1589.93
_space_group_crystal_system triclinic
_space_group_IT_number 2
_space_group_name_Hall '-P 1'
_space_group_name_H-M_alt 'P -1'
_atom_sites_solution_hydrogens geom
_audit_creation_date 2018-07-04
_audit_creation_method
;
Olex2 1.2
(compiled 2018.05.29 svn.r3508 for OlexSys, GUI svn.r5506)
;
_cell_angle_alpha 81.151(6)
_cell_angle_beta 84.367(6)
_cell_angle_gamma 66.925(7)
_cell_formula_units_Z 2
_cell_length_a 12.925(2)
_cell_length_b 15.479(2)
_cell_length_c 18.467(3)
_cell_measurement_reflns_used 9538
_cell_measurement_temperature 100(2)
_cell_measurement_theta_max 74.57
_cell_measurement_theta_min 3.12
_cell_volume 3355.7(9)
_computing_cell_refinement 'SAINT V8.38A (?, 2016)'
_computing_data_reduction 'SAINT V8.38A (?, 2016)'
_computing_molecular_graphics 'Olex2 (Dolomanov et al., 2009)'
_computing_publication_material 'Olex2 (Dolomanov et al., 2009)'
_computing_structure_refinement 'ShelXL (Sheldrick, 2015)'
_diffrn_ambient_temperature 100.04
_diffrn_detector_area_resol_mean 10.24
_diffrn_measured_fraction_theta_full 0.993
_diffrn_measured_fraction_theta_max 0.979
_diffrn_measurement_device_type 'Bruker D8 VENTURE Kappa Duo PHOTON 100 CMOS'
_diffrn_measurement_method '\f and \w scans'
_diffrn_radiation_type CuK\a
_diffrn_radiation_wavelength 1.54178
_diffrn_reflns_av_R_equivalents 0.0684
_diffrn_reflns_av_unetI/netI 0.0600
_diffrn_reflns_Laue_measured_fraction_full 0.993
_diffrn_reflns_Laue_measured_fraction_max 0.979
_diffrn_reflns_limit_h_max 15
_diffrn_reflns_limit_h_min -16
_diffrn_reflns_limit_k_max 19
_diffrn_reflns_limit_k_min -19
_diffrn_reflns_limit_l_max 23
_diffrn_reflns_limit_l_min -23
_diffrn_reflns_number 51382
_diffrn_reflns_point_group_measured_fraction_full 0.993
_diffrn_reflns_point_group_measured_fraction_max 0.979
_diffrn_reflns_theta_full 67.679
_diffrn_reflns_theta_max 75.401
_diffrn_reflns_theta_min 3.128
_diffrn_source 'I\mS HB micro-focus sealed tube'
_diffrn_standards_number 0
_exptl_absorpt_coefficient_mu 7.697
_exptl_absorpt_correction_T_max 1.0000
_exptl_absorpt_correction_T_min 0.7718
_exptl_absorpt_correction_type multi-scan
_exptl_absorpt_process_details
;
SADABS-2016/2 (Bruker,2016/2) was used for absorption correction.
wR2(int) was 0.0915 before and 0.0737 after correction.
The Ratio of minimum to maximum transmission is 0.7718.
The \l/2 correction factor is Not present.
;
_exptl_crystal_colour red
_exptl_crystal_colour_primary red
_exptl_crystal_density_diffrn 1.574
_exptl_crystal_description chunk
_exptl_crystal_F_000 1620
_exptl_crystal_size_max 0.02
_exptl_crystal_size_mid 0.02
_exptl_crystal_size_min 0.02
_exptl_transmission_factor_max 1.0000
_exptl_transmission_factor_min 0.7718
_refine_diff_density_max 3.125
_refine_diff_density_min -1.557
_refine_diff_density_rms 0.135
_refine_ls_extinction_method none
_refine_ls_goodness_of_fit_ref 1.029
_refine_ls_hydrogen_treatment constr
_refine_ls_matrix_type full
_refine_ls_number_parameters 914
_refine_ls_number_reflns 13628
_refine_ls_number_restraints 0
_refine_ls_restrained_S_all 1.029
_refine_ls_R_factor_all 0.1078
_refine_ls_R_factor_gt 0.0786
_refine_ls_shift/su_max 0.000
_refine_ls_shift/su_mean 0.000
_refine_ls_structure_factor_coef Fsqd
_refine_ls_weighting_details 'w=1/[\s^2^(Fo^2^)+(0.1342P)^2^+11.6888P] where P=(Fo^2^+2Fc^2^)/3'
_refine_ls_weighting_scheme calc
_refine_ls_wR_factor_gt 0.2145
_refine_ls_wR_factor_ref 0.2416
_reflns_Friedel_coverage 0.000
_reflns_number_gt 9932
_reflns_number_total 13628
_reflns_threshold_expression 'I > 2\s(I)'
_cod_data_source_file ja8b09961_si_002.cif
_cod_data_source_block 3-ox
_cod_original_cell_volume 3355.5(9)
_cod_database_code 4133420
_shelx_shelxl_version_number 2017/1
_shelx_space_group_comment
;
The symmetry employed for this shelxl refinement is uniquely defined
by the following loop, which should always be used as a source of
symmetry information in preference to the above space-group names.
They are only intended as comments.
;
_shelx_estimated_absorpt_t_max 0.861
_shelx_estimated_absorpt_t_min 0.861
_olex2_refinement_description
;
1. Fixed Uiso
 At 1.2 times of:
  All C(H) groups, All C(H,H) groups, All C(H,H,H,H) groups, All N(H) groups
 At 1.5 times of:
  All C(H,H,H) groups
2. Others
 Sof(H67C)=Sof(H67D)=Sof(Cl3)=1-FVAR(1)
 Sof(H67A)=Sof(H67B)=Sof(Cl2)=FVAR(1)
3.a Secondary CH2 refined with riding coordinates:
 C67(H67A,H67B), C67(H67C,H67D), C7(H7A,H7B), C5(H5A,H5B), C6(H6A,H6B)
3.b Aromatic/amide H refined with riding coordinates:
 N6(H6), C47(H47), C35(H35), C66(H66), C62(H62), C46(H46), C56(H56), C34(H34),
 C33(H33), C44(H44), C22(H22), C10(H10), C32(H32), C50(H50), C23(H23), C64(H64),
  C17(H17), C39(H39), C21(H21), C58(H58), C20(H20), C53(H53), C52(H52),
 C40(H40), C51(H51), C59(H59), C41(H41), C45(H45), C31(H31), C42(H42), C11(H11),
  C18(H18), C30(H30), C57(H57), C19(H19), C12(H12), C13(H13), C24(H24),
 C29(H29), C28(H28)
3.c Idealised Me refined as rotating group:
 C4(H4A,H4B,H4C), C2(H2A,H2B,H2C), C9(H9A,H9B,H9C)
;
_olex2_submission_special_instructions 'No special instructions were received'

loop_
_space_group_symop_operation_xyz
'x, y, z'
'-x, -y, -z'

loop_
_atom_site_label
_atom_site_type_symbol
_atom_site_fract_x
_atom_site_fract_y
_atom_site_fract_z
_atom_site_U_iso_or_equiv
_atom_site_adp_type
_atom_site_occupancy
_atom_site_site_symmetry_order
_atom_site_calc_flag
_atom_site_refinement_flags_posn
_atom_site_refinement_flags_occupancy
_atom_site_disorder_assembly
_atom_site_disorder_group
Mn3 Mn 0.51564(7) 0.33247(5) 0.32563(4) 0.02164(19) Uani 1 1 d . . . .
Mn4 Mn 0.50035(7) 0.47607(6) 0.20930(5) 0.0274(2) Uani 1 1 d . . . .
Mn2 Mn 0.71518(7) 0.34852(5) 0.24048(5) 0.0250(2) Uani 1 1 d . . . .
Mn1 Mn 0.56062(7) 0.29521(6) 0.17161(5) 0.0254(2) Uani 1 1 d . . . .
S1 S 1.0084(2) 0.27941(17) -0.07327(18) 0.0839(8) Uani 1 1 d . . . .
O9 O 0.5066(3) 0.2008(3) 0.1908(2) 0.0302(8) Uani 1 1 d . . . .
O4 O 0.5860(3) 0.4218(2) 0.29451(19) 0.0244(7) Uani 1 1 d . . . .
O11 O 0.5901(3) 0.2839(2) 0.41130(19) 0.0236(7) Uani 1 1 d . . . .
O6 O 0.7438(4) 0.4678(3) 0.2172(2) 0.0359(9) Uani 1 1 d . . . .
O10 O 0.8406(3) 0.2713(3) 0.1932(2) 0.0308(8) Uani 1 1 d . . . .
O2 O 0.4483(3) 0.3750(2) 0.23241(19) 0.0257(7) Uani 1 1 d . . . .
O5 O 0.4648(4) 0.3706(3) 0.0872(2) 0.0356(9) Uani 1 1 d . . . .
O3 O 0.6463(3) 0.2564(3) 0.2595(2) 0.0347(9) Uani 1 1 d . . . .
N7 N 0.4422(3) 0.2385(3) 0.3650(2) 0.0229(9) Uani 1 1 d . . . .
O7 O 0.3828(4) 0.4452(4) 0.3627(3) 0.0461(11) Uani 1 1 d . . . .
O8 O 0.3770(4) 0.5582(3) 0.2659(3) 0.0473(11) Uani 1 1 d . . . .
N4 N 0.4888(5) 0.1078(4) 0.0279(3) 0.0422(12) Uani 1 1 d . . . .
N3 N 0.6721(4) 0.2049(3) 0.1062(2) 0.0277(9) Uani 1 1 d . . . .
N6 N 1.0848(5) 0.3181(4) 0.2207(3) 0.0431(13) Uani 1 1 d . . . .
H6 H 1.112110 0.278506 0.260202 0.052 Uiso 1 1 calc R . . .
C48 C 0.6268(5) -0.0027(4) 0.2509(3) 0.0294(12) Uani 1 1 d . . . .
C60 C 0.7393(4) 0.0930(3) 0.4663(3) 0.0241(10) Uani 1 1 d . . . .
N5 N 0.8217(4) 0.3073(3) 0.3237(2) 0.0256(9) Uani 1 1 d . . . .
N8 N 0.3814(4) 0.2940(3) 0.5506(3) 0.0342(11) Uani 1 1 d . . . .
O1 O 0.6229(3) 0.3901(3) 0.1585(2) 0.0269(8) Uani 1 1 d . . . .
C47 C 0.6295(5) -0.0883(4) 0.2927(3) 0.0297(11) Uani 1 1 d . . . .
H47 H 0.678279 -0.115041 0.332539 0.036 Uiso 1 1 calc R . . .
C43 C 0.5534(5) 0.0355(4) 0.1929(3) 0.0294(11) Uani 1 1 d . . . .
C35 C 0.4325(4) 0.1293(4) 0.4686(3) 0.0263(11) Uani 1 1 d . . . .
H35 H 0.451494 0.101957 0.517650 0.032 Uiso 1 1 calc R . . .
C66 C 0.6789(4) 0.0598(3) 0.3514(3) 0.0221(10) Uani 1 1 d . . . .
H66 H 0.614821 0.054200 0.378216 0.027 Uiso 1 1 calc R . . .
C36 C 0.4709(4) 0.1973(3) 0.4340(3) 0.0219(10) Uani 1 1 d . . . .
N1 N 0.4160(4) 0.5185(3) 0.1193(3) 0.0323(10) Uani 1 1 d . . . .
C37 C 0.5469(4) 0.2334(3) 0.4676(3) 0.0212(10) Uani 1 1 d . . . .
C62 C 0.7951(4) 0.0467(3) 0.2406(3) 0.0259(11) Uani 1 1 d . . . .
H62 H 0.811223 0.031784 0.191691 0.031 Uiso 1 1 calc R . . .
C65 C 0.7499(4) 0.0875(3) 0.3850(3) 0.0238(10) Uani 1 1 d . . . .
C46 C 0.5629(6) -0.1338(4) 0.2770(4) 0.0383(14) Uani 1 1 d . . . .
H46 H 0.569973 -0.193276 0.303703 0.046 Uiso 1 1 calc R . . .
C56 C 0.6499(4) 0.1416(4) 0.5815(3) 0.0276(11) Uani 1 1 d . . . .
H56 H 0.586650 0.180594 0.608324 0.033 Uiso 1 1 calc R . . .
C4 C 0.7237(8) 0.6238(6) 0.1792(5) 0.058(2) Uani 1 1 d . . . .
H4A H 0.677477 0.678956 0.203854 0.087 Uiso 1 1 calc GR . . .
H4B H 0.725846 0.642899 0.126097 0.087 Uiso 1 1 calc GR . . .
H4C H 0.800339 0.597860 0.196857 0.087 Uiso 1 1 calc GR . . .
C38 C 0.4752(4) 0.3030(3) 0.5212(3) 0.0242(10) Uani 1 1 d . . . .
O14 O 1.0710(6) 0.3364(4) -0.0714(4) 0.0785(19) Uani 1 1 d . . . .
C61 C 0.6992(4) 0.0396(3) 0.2785(3) 0.0240(10) Uani 1 1 d . . . .
C34 C 0.3656(5) 0.1014(4) 0.4308(3) 0.0311(12) Uani 1 1 d . . . .
H34 H 0.339245 0.053918 0.453374 0.037 Uiso 1 1 calc R . . .
C33 C 0.3374(5) 0.1433(4) 0.3597(3) 0.0313(12) Uani 1 1 d . . . .
H33 H 0.292229 0.124709 0.332798 0.038 Uiso 1 1 calc R . . .
C55 C 0.6464(4) 0.1528(3) 0.5056(3) 0.0223(10) Uani 1 1 d . . . .
C44 C 0.4834(6) -0.0101(5) 0.1816(4) 0.0386(14) Uani 1 1 d . . . .
H44 H 0.431087 0.017141 0.143786 0.046 Uiso 1 1 calc R . . .
C16 C 0.4543(5) 0.1560(4) 0.0849(3) 0.0331(12) Uani 1 1 d . . . .
C22 C 0.8749(5) 0.2907(4) 0.4459(3) 0.0369(13) Uani 1 1 d . . . .
H22 H 0.854152 0.302510 0.495305 0.044 Uiso 1 1 calc R . . .
C25 C 0.9288(4) 0.2576(4) 0.3043(3) 0.0274(11) Uani 1 1 d . . . .
C10 C 0.7636(5) 0.2127(4) 0.0703(3) 0.0333(12) Uani 1 1 d . . . .
H10 H 0.777179 0.268634 0.071011 0.040 Uiso 1 1 calc R . . .
C27 C 1.0007(5) 0.3152(4) 0.1864(4) 0.0368(14) Uani 1 1 d . . . .
C26 C 0.9459(5) 0.2456(4) 0.2226(3) 0.0287(11) Uani 1 1 d . . . .
C32 C 0.3764(4) 0.2126(4) 0.3286(3) 0.0280(11) Uani 1 1 d . . . .
H32 H 0.355987 0.242642 0.280358 0.034 Uiso 1 1 calc R . . .
C50 C 1.1166(5) 0.1227(4) 0.1688(4) 0.0363(13) Uani 1 1 d . . . .
H50 H 1.143664 0.171924 0.154163 0.044 Uiso 1 1 calc R . . .
C54 C 0.9758(4) 0.0693(4) 0.2313(3) 0.0287(11) Uani 1 1 d . . . .
C63 C 0.8676(4) 0.0752(3) 0.2729(3) 0.0255(11) Uani 1 1 d . . . .
C23 C 0.9861(6) 0.2396(5) 0.4256(4) 0.0415(14) Uani 1 1 d . . . .
H23 H 1.042728 0.215951 0.460794 0.050 Uiso 1 1 calc R . . .
C64 C 0.8450(4) 0.0944(3) 0.3458(3) 0.0236(10) Uani 1 1 d . . . .
H64 H 0.894845 0.112309 0.368785 0.028 Uiso 1 1 calc R . . .
C49 C 1.0155(4) 0.1421(4) 0.2095(3) 0.0285(11) Uani 1 1 d . . . .
C15 C 0.5411(5) 0.1301(4) 0.1440(3) 0.0305(12) Uani 1 1 d . . . .
C14 C 0.6507(5) 0.1269(4) 0.1042(3) 0.0299(11) Uani 1 1 d . . . .
C17 C 0.3485(5) 0.2224(5) 0.0934(4) 0.0390(14) Uani 1 1 d . . . .
H17 H 0.327620 0.254722 0.135602 0.047 Uiso 1 1 calc R . . .
F2 F 0.9719(10) 0.3564(9) -0.2105(5) 0.165(4) Uani 1 1 d . . . .
C39 C 0.5090(5) 0.3724(4) 0.5361(4) 0.0377(13) Uani 1 1 d . . . .
H39 H 0.575128 0.378173 0.512564 0.045 Uiso 1 1 calc R . . .
C21 C 0.7951(5) 0.3239(4) 0.3935(3) 0.0321(12) Uani 1 1 d . . . .
H21 H 0.719097 0.359501 0.407217 0.039 Uiso 1 1 calc R . . .
C58 C 0.8339(5) 0.0214(4) 0.5809(3) 0.0337(12) Uani 1 1 d . . . .
H58 H 0.898970 -0.021476 0.605793 0.040 Uiso 1 1 calc R . . .
C20 C 0.4142(7) 0.1260(5) -0.0231(4) 0.0492(17) Uani 1 1 d . . . .
H20 H 0.437561 0.091514 -0.064085 0.059 Uiso 1 1 calc R . . .
C53 C 1.0397(5) -0.0197(4) 0.2100(3) 0.0338(12) Uani 1 1 d . . . .
H53 H 1.013842 -0.069661 0.224382 0.041 Uiso 1 1 calc R . . .
C52 C 1.1391(5) -0.0375(4) 0.1689(4) 0.0372(13) Uani 1 1 d . . . .
H52 H 1.180050 -0.098588 0.154453 0.045 Uiso 1 1 calc R . . .
C40 C 0.4460(6) 0.4333(5) 0.5857(4) 0.0427(15) Uani 1 1 d . . . .
H40 H 0.469296 0.479886 0.598490 0.051 Uiso 1 1 calc R . . .
C51 C 1.1785(5) 0.0338(5) 0.1490(4) 0.0375(14) Uani 1 1 d . . . .
H51 H 1.247981 0.021832 0.121862 0.045 Uiso 1 1 calc R . . .
C59 C 0.8317(5) 0.0288(4) 0.5056(3) 0.0306(12) Uani 1 1 d . . . .
H59 H 0.895195 -0.010999 0.479490 0.037 Uiso 1 1 calc R . . .
C3 C 0.6743(6) 0.5504(4) 0.1954(3) 0.0361(13) Uani 1 1 d . . . .
C41 C 0.3478(6) 0.4245(4) 0.6163(3) 0.0382(14) Uani 1 1 d . . . .
H41 H 0.301201 0.465929 0.649812 0.046 Uiso 1 1 calc R . . .
C1 C 0.4108(5) 0.4596(5) 0.0771(3) 0.0383(14) Uani 1 1 d . . . .
C45 C 0.4872(6) -0.0933(5) 0.2234(4) 0.0431(15) Uani 1 1 d . . . .
H45 H 0.437370 -0.122016 0.214744 0.052 Uiso 1 1 calc R . . .
C68 C 0.9970(15) 0.2694(10) -0.1583(8) 0.118(5) Uani 1 1 d . . . .
C31 C 1.1267(7) 0.3839(5) 0.1926(5) 0.057(2) Uani 1 1 d . . . .
H31 H 1.188308 0.385087 0.216034 0.068 Uiso 1 1 calc R . . .
C42 C 0.3195(6) 0.3548(4) 0.5972(4) 0.0417(15) Uani 1 1 d . . . .
H42 H 0.251945 0.349343 0.618244 0.050 Uiso 1 1 calc R . . .
C2 C 0.3389(6) 0.4952(6) 0.0114(4) 0.0518(18) Uani 1 1 d . . . .
H2A H 0.373242 0.528374 -0.026734 0.078 Uiso 1 1 calc GR . . .
H2B H 0.263699 0.538938 0.025514 0.078 Uiso 1 1 calc GR . . .
H2C H 0.332963 0.441702 -0.007632 0.078 Uiso 1 1 calc GR . . .
C11 C 0.8386(6) 0.1425(5) 0.0326(3) 0.0405(14) Uani 1 1 d . . . .
H11 H 0.903756 0.148981 0.007926 0.049 Uiso 1 1 calc R . . .
C18 C 0.2719(6) 0.2420(5) 0.0400(4) 0.0426(15) Uani 1 1 d . . . .
H18 H 0.198057 0.288837 0.044090 0.051 Uiso 1 1 calc R . . .
C30 C 1.0879(8) 0.4470(6) 0.1347(5) 0.066(2) Uani 1 1 d . . . .
H30 H 1.119317 0.493137 0.118210 0.079 Uiso 1 1 calc R . . .
O12 O 1.0597(6) 0.1795(5) -0.0486(7) 0.148(5) Uani 1 1 d . . . .
C57 C 0.7405(5) 0.0768(4) 0.6201(3) 0.0352(13) Uani 1 1 d . . . .
H57 H 0.738950 0.070357 0.672143 0.042 Uiso 1 1 calc R . . .
C19 C 0.3060(7) 0.1912(5) -0.0198(4) 0.0447(16) Uani 1 1 d . . . .
H19 H 0.255683 0.201551 -0.057411 0.054 Uiso 1 1 calc R . . .
C12 C 0.8170(6) 0.0615(5) 0.0312(3) 0.0401(14) Uani 1 1 d . . . .
H12 H 0.867655 0.011596 0.005671 0.048 Uiso 1 1 calc R . . .
C8 C 0.3413(6) 0.5294(5) 0.3305(4) 0.0461(17) Uani 1 1 d . . . .
O13 O 0.8931(6) 0.3251(5) -0.0573(5) 0.101(3) Uani 1 1 d . . . .
F3 F 1.1254(10) 0.2248(9) -0.1908(7) 0.200(6) Uani 1 1 d . . . .
C13 C 0.7223(6) 0.0542(4) 0.0669(3) 0.0381(14) Uani 1 1 d . . . .
H13 H 0.706163 -0.000415 0.065959 0.046 Uiso 1 1 calc R . . .
C24 C 1.0130(5) 0.2236(4) 0.3534(4) 0.0348(13) Uani 1 1 d . . . .
H24 H 1.088706 0.189732 0.337903 0.042 Uiso 1 1 calc R . . .
C29 C 1.0012(8) 0.4443(6) 0.0989(5) 0.066(2) Uani 1 1 d . . . .
H29 H 0.971268 0.488838 0.057304 0.079 Uiso 1 1 calc R . . .
F1 F 0.9465(12) 0.2264(8) -0.1851(9) 0.233(7) Uani 1 1 d . . . .
C28 C 0.9579(7) 0.3756(5) 0.1245(4) 0.0511(18) Uani 1 1 d . . . .
H28 H 0.900036 0.370524 0.099548 0.061 Uiso 1 1 calc R . . .
C9 C 0.2454(8) 0.5974(8) 0.3703(8) 0.107(5) Uani 1 1 d . . . .
H9A H 0.175401 0.611639 0.346074 0.160 Uiso 1 1 calc GR . . .
H9B H 0.257993 0.655992 0.369778 0.160 Uiso 1 1 calc GR . . .
H9C H 0.239815 0.569429 0.421098 0.160 Uiso 1 1 calc GR . . .
Cl1 Cl 1.04362(17) -0.16079(15) 0.38006(12) 0.0650(5) Uani 1 1 d . . . .
C67 C 0.9234(8) -0.1714(8) 0.3566(6) 0.080(3) Uani 1 1 d . . . .
H67A H 0.856237 -0.115769 0.368785 0.096 Uiso 0.477(12) 1 calc R P A 1
H67B H 0.925939 -0.173957 0.303194 0.096 Uiso 0.477(12) 1 calc R P A 1
H67C H 0.945473 -0.212608 0.317118 0.096 Uiso 0.523(12) 1 calc R P A 2
H67D H 0.872704 -0.107892 0.334963 0.096 Uiso 0.523(12) 1 calc R P A 2
Cl2 Cl 0.9151(7) -0.2691(5) 0.4023(3) 0.072(2) Uani 0.477(12) 1 d . P A 1
Cl3 Cl 0.8434(6) -0.2151(5) 0.4233(3) 0.073(2) Uani 0.523(12) 1 d . P A 2
C7 C 0.4921(9) 0.6686(6) 0.1620(6) 0.074(3) Uani 1 1 d . . . .
H7A H 0.433826 0.691855 0.201192 0.089 Uiso 1 1 calc R . . .
H7B H 0.536149 0.709348 0.154281 0.089 Uiso 1 1 calc R . . .
C5 C 0.3576(9) 0.6236(6) 0.1025(6) 0.073(3) Uani 1 1 d . . . .
H5A H 0.300302 0.646992 0.142144 0.088 Uiso 1 1 calc R . . .
H5B H 0.317654 0.638002 0.056344 0.088 Uiso 1 1 calc R . . .
C6 C 0.4368(16) 0.6779(11) 0.0945(9) 0.139(6) Uani 1 1 d . . . .
H6A H 0.494969 0.653937 0.055468 0.167 Uiso 1 1 calc R . . .
H6B H 0.392848 0.745737 0.079035 0.167 Uiso 1 1 calc R . . .
N2 N 0.5675(4) 0.5709(3) 0.1868(3) 0.0284(10) Uani 1 1 d . . . .

loop_
_atom_site_aniso_label
_atom_site_aniso_U_11
_atom_site_aniso_U_22
_atom_site_aniso_U_33
_atom_site_aniso_U_23
_atom_site_aniso_U_13
_atom_site_aniso_U_12
Mn3 0.0265(4) 0.0164(4) 0.0211(4) -0.0010(3) 0.0029(3) -0.0085(3)
Mn4 0.0326(5) 0.0178(4) 0.0268(4) 0.0002(3) 0.0008(3) -0.0057(3)
Mn2 0.0300(4) 0.0168(4) 0.0266(4) -0.0022(3) 0.0045(3) -0.0087(3)
Mn1 0.0297(4) 0.0220(4) 0.0233(4) -0.0007(3) 0.0016(3) -0.0102(3)
S1 0.0672(14) 0.0551(13) 0.123(2) -0.0049(13) 0.0204(14) -0.0248(11)
O9 0.038(2) 0.031(2) 0.0246(19) -0.0089(15) 0.0065(16) -0.0159(17)
O4 0.0316(19) 0.0180(16) 0.0227(17) -0.0023(14) 0.0019(14) -0.0093(14)
O11 0.0286(18) 0.0194(16) 0.0241(18) -0.0013(14) 0.0018(14) -0.0119(14)
O6 0.043(2) 0.033(2) 0.030(2) -0.0035(17) 0.0050(18) -0.0144(18)
O10 0.035(2) 0.0267(19) 0.0275(19) -0.0062(15) 0.0050(16) -0.0091(16)
O2 0.0290(18) 0.0230(17) 0.0240(18) -0.0020(14) -0.0017(15) -0.0090(14)
O5 0.046(2) 0.036(2) 0.029(2) -0.0013(17) 0.0026(18) -0.0220(19)
O3 0.037(2) 0.0158(17) 0.048(2) -0.0035(16) -0.0093(18) -0.0045(15)
N7 0.023(2) 0.0184(19) 0.025(2) -0.0019(16) 0.0018(16) -0.0059(16)
O7 0.053(3) 0.057(3) 0.040(2) -0.021(2) 0.016(2) -0.033(2)
O8 0.047(3) 0.033(2) 0.056(3) -0.012(2) -0.001(2) -0.0068(19)
N4 0.054(3) 0.038(3) 0.037(3) -0.011(2) -0.002(2) -0.017(2)
N3 0.031(2) 0.024(2) 0.026(2) 0.0000(18) 0.0047(18) -0.0114(18)
N6 0.048(3) 0.037(3) 0.050(3) -0.008(2) 0.018(3) -0.026(2)
C48 0.033(3) 0.023(2) 0.032(3) -0.010(2) 0.014(2) -0.013(2)
C60 0.023(2) 0.018(2) 0.031(3) -0.001(2) 0.003(2) -0.0093(19)
N5 0.029(2) 0.0166(19) 0.031(2) -0.0031(17) 0.0069(18) -0.0113(17)
N8 0.037(3) 0.029(2) 0.037(3) -0.010(2) 0.010(2) -0.013(2)
O1 0.0325(19) 0.0240(18) 0.0227(18) -0.0022(14) 0.0010(15) -0.0101(15)
C47 0.036(3) 0.025(3) 0.031(3) -0.006(2) 0.008(2) -0.015(2)
C43 0.034(3) 0.027(3) 0.033(3) -0.008(2) 0.007(2) -0.017(2)
C35 0.028(3) 0.021(2) 0.028(3) -0.002(2) 0.004(2) -0.009(2)
C66 0.023(2) 0.013(2) 0.029(3) -0.0031(18) 0.005(2) -0.0065(18)
C36 0.026(2) 0.018(2) 0.021(2) -0.0029(18) 0.0031(19) -0.0081(19)
N1 0.033(2) 0.025(2) 0.031(2) 0.0054(19) -0.005(2) -0.0059(19)
C37 0.026(2) 0.016(2) 0.020(2) -0.0037(18) 0.0062(19) -0.0078(18)
C62 0.027(3) 0.018(2) 0.029(3) -0.003(2) 0.005(2) -0.0062(19)
C65 0.027(2) 0.017(2) 0.025(3) -0.0016(19) 0.004(2) -0.0072(19)
C46 0.048(4) 0.032(3) 0.040(3) -0.008(3) 0.012(3) -0.023(3)
C56 0.026(3) 0.027(3) 0.028(3) -0.003(2) 0.002(2) -0.009(2)
C4 0.079(5) 0.049(4) 0.060(5) -0.005(4) 0.013(4) -0.044(4)
C38 0.032(3) 0.020(2) 0.018(2) -0.0023(19) 0.000(2) -0.007(2)
O14 0.073(4) 0.055(4) 0.108(5) 0.003(3) 0.002(4) -0.032(3)
C61 0.026(2) 0.017(2) 0.027(3) -0.0016(19) 0.003(2) -0.0088(19)
C34 0.026(3) 0.028(3) 0.044(3) -0.007(2) 0.008(2) -0.016(2)
C33 0.026(3) 0.032(3) 0.039(3) -0.007(2) -0.003(2) -0.014(2)
C55 0.021(2) 0.020(2) 0.027(3) -0.0033(19) -0.0001(19) -0.0096(19)
C44 0.046(3) 0.045(3) 0.035(3) -0.005(3) -0.002(3) -0.028(3)
C16 0.041(3) 0.032(3) 0.032(3) -0.004(2) 0.004(2) -0.022(2)
C22 0.047(3) 0.031(3) 0.035(3) -0.011(2) 0.006(3) -0.016(3)
C25 0.028(3) 0.022(2) 0.037(3) -0.009(2) 0.011(2) -0.015(2)
C10 0.038(3) 0.032(3) 0.030(3) 0.003(2) 0.002(2) -0.017(2)
C27 0.037(3) 0.029(3) 0.041(3) -0.009(2) 0.017(3) -0.012(2)
C26 0.027(3) 0.029(3) 0.030(3) -0.005(2) 0.008(2) -0.012(2)
C32 0.027(3) 0.032(3) 0.026(3) -0.005(2) 0.003(2) -0.013(2)
C50 0.034(3) 0.037(3) 0.042(3) -0.011(3) 0.011(3) -0.018(2)
C54 0.026(3) 0.023(2) 0.033(3) -0.004(2) 0.008(2) -0.007(2)
C63 0.026(2) 0.014(2) 0.031(3) -0.0003(19) 0.006(2) -0.0040(18)
C23 0.042(3) 0.040(3) 0.043(4) -0.006(3) -0.005(3) -0.016(3)
C64 0.022(2) 0.017(2) 0.031(3) -0.0010(19) 0.002(2) -0.0082(18)
C49 0.022(2) 0.032(3) 0.032(3) -0.006(2) 0.007(2) -0.012(2)
C15 0.036(3) 0.033(3) 0.031(3) -0.009(2) 0.008(2) -0.022(2)
C14 0.037(3) 0.031(3) 0.025(3) -0.006(2) 0.003(2) -0.016(2)
C17 0.037(3) 0.048(4) 0.037(3) -0.007(3) 0.005(3) -0.022(3)
F2 0.241(12) 0.197(11) 0.095(6) -0.051(7) -0.014(7) -0.111(10)
C39 0.040(3) 0.036(3) 0.041(3) -0.014(3) 0.007(3) -0.018(3)
C21 0.034(3) 0.024(3) 0.039(3) -0.007(2) 0.010(2) -0.013(2)
C58 0.024(3) 0.034(3) 0.038(3) 0.002(2) -0.006(2) -0.006(2)
C20 0.071(5) 0.041(4) 0.037(3) -0.013(3) -0.004(3) -0.020(3)
C53 0.033(3) 0.029(3) 0.040(3) -0.007(2) 0.008(2) -0.014(2)
C52 0.031(3) 0.029(3) 0.047(4) -0.012(3) 0.010(3) -0.007(2)
C40 0.053(4) 0.037(3) 0.045(4) -0.020(3) 0.007(3) -0.022(3)
C51 0.026(3) 0.045(3) 0.043(3) -0.015(3) 0.016(2) -0.016(2)
C59 0.026(3) 0.030(3) 0.033(3) -0.001(2) 0.000(2) -0.009(2)
C3 0.053(4) 0.027(3) 0.031(3) 0.001(2) 0.004(3) -0.022(3)
C41 0.049(4) 0.029(3) 0.030(3) -0.011(2) 0.006(3) -0.007(3)
C1 0.035(3) 0.046(4) 0.031(3) 0.008(3) -0.001(2) -0.017(3)
C45 0.056(4) 0.044(4) 0.043(4) -0.012(3) 0.008(3) -0.035(3)
C68 0.194(15) 0.095(9) 0.113(10) -0.056(8) -0.007(10) -0.091(10)
C31 0.065(5) 0.043(4) 0.072(5) -0.027(4) 0.038(4) -0.034(4)
C42 0.045(3) 0.035(3) 0.044(4) -0.012(3) 0.019(3) -0.016(3)
C2 0.056(4) 0.064(5) 0.039(4) 0.012(3) -0.013(3) -0.031(4)
C11 0.041(3) 0.047(4) 0.034(3) -0.005(3) 0.010(3) -0.020(3)
C18 0.045(4) 0.041(3) 0.043(4) 0.000(3) 0.001(3) -0.020(3)
C30 0.072(6) 0.043(4) 0.084(6) -0.011(4) 0.039(5) -0.033(4)
O12 0.059(4) 0.060(4) 0.296(14) 0.048(6) 0.012(6) -0.022(4)
C57 0.037(3) 0.038(3) 0.027(3) -0.001(2) -0.002(2) -0.012(3)
C19 0.066(4) 0.041(3) 0.035(3) 0.000(3) -0.010(3) -0.029(3)
C12 0.047(4) 0.044(3) 0.032(3) -0.012(3) 0.011(3) -0.020(3)
C8 0.039(3) 0.048(4) 0.058(4) -0.031(3) 0.016(3) -0.019(3)
O13 0.056(4) 0.073(5) 0.154(8) -0.002(5) 0.023(4) -0.015(3)
F3 0.204(11) 0.219(12) 0.210(11) -0.155(10) 0.090(9) -0.090(9)
C13 0.049(4) 0.036(3) 0.033(3) -0.013(3) 0.006(3) -0.019(3)
C24 0.031(3) 0.031(3) 0.045(3) -0.009(3) 0.003(2) -0.014(2)
C29 0.076(6) 0.046(4) 0.057(5) 0.007(4) 0.025(4) -0.015(4)
F1 0.284(15) 0.142(9) 0.330(17) -0.110(10) -0.088(13) -0.096(9)
C28 0.056(4) 0.043(4) 0.044(4) 0.002(3) 0.016(3) -0.016(3)
C9 0.058(5) 0.111(9) 0.168(12) -0.107(9) 0.057(7) -0.031(6)
Cl1 0.0580(11) 0.0621(12) 0.0632(12) -0.0004(9) -0.0070(9) -0.0122(9)
C67 0.064(6) 0.087(7) 0.088(7) 0.011(6) -0.011(5) -0.034(5)
Cl2 0.080(5) 0.076(4) 0.073(3) -0.004(3) -0.009(3) -0.045(4)
Cl3 0.079(4) 0.093(5) 0.065(3) 0.017(3) -0.021(3) -0.058(4)
C7 0.086(7) 0.041(4) 0.082(7) 0.002(4) -0.006(5) -0.012(4)
C5 0.091(7) 0.048(5) 0.071(6) 0.011(4) -0.022(5) -0.018(5)
C6 0.181(16) 0.101(11) 0.129(13) 0.006(9) -0.034(12) -0.050(11)
N2 0.036(2) 0.016(2) 0.030(2) 0.0005(17) 0.0024(19) -0.0090(18)

loop_
_atom_type_symbol
_atom_type_description
_atom_type_scat_dispersion_real
_atom_type_scat_dispersion_imag
_atom_type_scat_source
C C 0.0181 0.0091 'International Tables Vol C Tables 4.2.6.8 and 6.1.1.4'
H H 0.0000 0.0000 'International Tables Vol C Tables 4.2.6.8 and 6.1.1.4'
Cl Cl 0.3639 0.7018 'International Tables Vol C Tables 4.2.6.8 and 6.1.1.4'
F F 0.0727 0.0534 'International Tables Vol C Tables 4.2.6.8 and 6.1.1.4'
Mn Mn -0.5299 2.8052 'International Tables Vol C Tables 4.2.6.8 and 6.1.1.4'
N N 0.0311 0.0180 'International Tables Vol C Tables 4.2.6.8 and 6.1.1.4'
O O 0.0492 0.0322 'International Tables Vol C Tables 4.2.6.8 and 6.1.1.4'
S S 0.3331 0.5567 'International Tables Vol C Tables 4.2.6.8 and 6.1.1.4'

loop_
_geom_angle_atom_site_label_1
_geom_angle_atom_site_label_2
_geom_angle_atom_site_label_3
_geom_angle
O4 Mn3 O3 79.13(15)
O4 Mn3 N7 176.55(16)
O4 Mn3 O7 85.70(17)
O11 Mn3 O4 95.36(16)
O11 Mn3 O2 175.12(16)
O11 Mn3 O3 95.52(16)
O11 Mn3 N7 81.62(16)
O11 Mn3 O7 98.74(18)
O2 Mn3 O4 84.68(16)
O2 Mn3 O3 79.69(16)
O2 Mn3 N7 98.47(17)
O2 Mn3 O7 86.13(18)
O3 Mn3 O7 160.06(18)
N7 Mn3 O3 102.77(16)
N7 Mn3 O7 93.07(17)
O4 Mn4 O2 85.38(15)
O4 Mn4 O8 91.12(18)
O4 Mn4 N1 174.01(18)
O4 Mn4 N2 91.17(18)
O2 Mn4 O8 92.04(19)
O2 Mn4 N1 90.02(19)
O2 Mn4 N2 174.79(17)
O8 Mn4 N1 92.9(2)
O8 Mn4 N2 91.9(2)
O1 Mn4 O4 86.21(15)
O1 Mn4 O2 85.84(16)
O1 Mn4 O8 176.72(19)
O1 Mn4 N1 89.64(18)
O1 Mn4 N2 90.03(18)
N2 Mn4 N1 93.1(2)
O4 Mn2 O6 85.15(16)
O4 Mn2 O3 82.87(16)
O4 Mn2 N5 96.07(17)
O6 Mn2 N5 89.29(17)
O10 Mn2 O4 176.18(17)
O10 Mn2 O6 97.92(17)
O10 Mn2 O3 94.47(18)
O10 Mn2 N5 81.74(17)
O10 Mn2 O1 95.96(17)
O3 Mn2 O6 164.62(17)
O3 Mn2 N5 101.52(17)
O1 Mn2 O4 86.41(16)
O1 Mn2 O6 87.72(17)
O1 Mn2 O3 81.94(17)
O1 Mn2 N5 175.95(17)
O9 Mn1 O2 93.53(16)
O9 Mn1 O5 98.23(18)
O9 Mn1 O3 94.22(18)
O9 Mn1 N3 82.29(17)
O9 Mn1 O1 175.61(17)
O2 Mn1 O5 86.73(16)
O2 Mn1 O3 83.02(16)
O2 Mn1 N3 175.47(18)
O2 Mn1 O1 85.91(16)
O5 Mn1 N3 92.13(18)
O3 Mn1 O5 164.32(16)
O3 Mn1 N3 98.97(18)
O1 Mn1 O5 86.08(16)
O1 Mn1 O3 81.39(16)
O1 Mn1 N3 98.40(17)
O14 S1 C68 109.0(6)
O14 S1 O12 118.7(5)
O12 S1 C68 96.6(8)
O13 S1 O14 113.8(5)
O13 S1 C68 96.5(8)
O13 S1 O12 117.3(5)
C15 O9 Mn1 118.7(3)
Mn4 O4 Mn3 94.25(16)
Mn2 O4 Mn3 101.52(16)
Mn2 O4 Mn4 93.07(16)
C37 O11 Mn3 119.4(3)
C3 O6 Mn2 127.9(4)
C26 O10 Mn2 118.9(3)
Mn4 O2 Mn3 94.45(16)
Mn1 O2 Mn3 101.39(17)
Mn1 O2 Mn4 93.73(17)
C1 O5 Mn1 127.4(4)
Mn2 O3 Mn3 96.04(16)
Mn2 O3 Mn1 97.05(19)
Mn1 O3 Mn3 95.18(16)
C36 N7 Mn3 113.0(3)
C32 N7 Mn3 126.9(4)
C32 N7 C36 120.0(5)
C8 O7 Mn3 127.3(4)
C8 O8 Mn4 123.3(4)
C16 N4 C20 117.1(6)
C10 N3 Mn1 127.4(4)
C10 N3 C14 119.5(5)
C14 N3 Mn1 113.0(4)
C27 N6 H6 121.3
C27 N6 C31 117.3(7)
C31 N6 H6 121.3
C47 C48 C61 114.3(5)
C43 C48 C47 117.9(5)
C43 C48 C61 127.7(5)
C55 C60 C65 127.0(5)
C59 C60 C65 114.7(5)
C59 C60 C55 118.3(5)
C25 N5 Mn2 114.0(4)
C25 N5 C21 119.1(5)
C21 N5 Mn2 126.9(4)
C38 N8 C42 117.4(5)
Mn4 O1 Mn1 93.73(17)
Mn2 O1 Mn4 93.39(16)
Mn2 O1 Mn1 99.37(17)
C48 C47 H47 119.2
C46 C47 C48 121.6(6)
C46 C47 H47 119.2
C48 C43 C15 122.8(5)
C44 C43 C48 118.4(5)
C44 C43 C15 118.7(5)
C36 C35 H35 120.5
C36 C35 C34 119.0(5)
C34 C35 H35 120.5
C65 C66 H66 119.1
C65 C66 C61 121.7(5)
C61 C66 H66 119.1
N7 C36 C35 121.1(5)
N7 C36 C37 113.8(4)
C35 C36 C37 125.1(5)
C1 N1 Mn4 122.7(4)
C1 N1 C5 122.6(6)
C5 N1 Mn4 114.7(5)
O11 C37 C36 108.5(4)
O11 C37 C38 107.6(4)
O11 C37 C55 108.1(4)
C36 C37 C38 108.6(4)
C36 C37 C55 112.4(4)
C55 C37 C38 111.4(4)
C61 C62 H62 119.2
C63 C62 H62 119.2
C63 C62 C61 121.6(5)
C66 C65 C60 121.4(5)
C66 C65 C64 119.1(5)
C64 C65 C60 118.5(5)
C47 C46 H46 120.0
C45 C46 C47 120.0(6)
C45 C46 H46 120.0
C55 C56 H56 118.3
C57 C56 H56 118.3
C57 C56 C55 123.4(5)
H4A C4 H4B 109.5
H4A C4 H4C 109.5
H4B C4 H4C 109.5
C3 C4 H4A 109.5
C3 C4 H4B 109.5
C3 C4 H4C 109.5
N8 C38 C37 117.7(5)
N8 C38 C39 122.7(5)
C39 C38 C37 119.6(5)
C66 C61 C48 117.2(5)
C62 C61 C48 124.0(5)
C62 C61 C66 118.0(5)
C35 C34 H34 120.3
C33 C34 C35 119.5(5)
C33 C34 H34 120.3
C34 C33 H33 120.6
C32 C33 C34 118.8(5)
C32 C33 H33 120.6
C60 C55 C37 122.7(4)
C56 C55 C60 118.0(5)
C56 C55 C37 119.2(4)
C43 C44 H44 118.7
C45 C44 C43 122.6(6)
C45 C44 H44 118.7
N4 C16 C15 115.5(5)
N4 C16 C17 123.6(6)
C17 C16 C15 120.8(5)
C23 C22 H22 120.5
C21 C22 H22 120.5
C21 C22 C23 119.0(6)
N5 C25 C26 112.9(5)
N5 C25 C24 122.3(5)
C24 C25 C26 124.8(5)
N3 C10 H10 119.0
N3 C10 C11 122.0(6)
C11 C10 H10 119.0
N6 C27 C26 117.2(6)
N6 C27 C28 122.2(6)
C28 C27 C26 120.5(6)
O10 C26 C25 108.8(4)
O10 C26 C27 109.3(5)
O10 C26 C49 107.0(4)
C25 C26 C27 106.1(4)
C25 C26 C49 112.4(5)
C49 C26 C27 113.3(4)
N7 C32 C33 121.6(5)
N7 C32 H32 119.2
C33 C32 H32 119.2
C49 C50 H50 119.2
C51 C50 H50 119.2
C51 C50 C49 121.6(6)
C49 C54 C63 128.1(5)
C53 C54 C63 113.9(5)
C53 C54 C49 118.0(5)
C62 C63 C54 117.6(5)
C62 C63 C64 118.9(5)
C64 C63 C54 122.8(5)
C22 C23 H23 120.6
C24 C23 C22 118.9(6)
C24 C23 H23 120.6
C65 C64 C63 120.7(5)
C65 C64 H64 119.6
C63 C64 H64 119.6
C50 C49 C26 118.2(5)
C50 C49 C54 119.1(5)
C54 C49 C26 122.4(5)
O9 C15 C43 106.9(4)
O9 C15 C16 109.8(5)
O9 C15 C14 108.7(4)
C16 C15 C43 112.0(4)
C14 C15 C43 112.6(5)
C14 C15 C16 106.7(5)
N3 C14 C15 113.6(5)
N3 C14 C13 121.2(5)
C13 C14 C15 125.1(5)
C16 C17 H17 120.4
C16 C17 C18 119.2(6)
C18 C17 H17 120.4
C38 C39 H39 120.3
C38 C39 C40 119.4(6)
C40 C39 H39 120.3
N5 C21 C22 121.7(5)
N5 C21 H21 119.1
C22 C21 H21 119.1
C59 C58 H58 120.2
C59 C58 C57 119.6(5)
C57 C58 H58 120.2
N4 C20 H20 118.0
N4 C20 C19 124.0(6)
C19 C20 H20 118.0
C54 C53 H53 118.9
C52 C53 C54 122.2(6)
C52 C53 H53 118.9
C53 C52 H52 120.3
C51 C52 C53 119.4(5)
C51 C52 H52 120.3
C39 C40 H40 121.0
C39 C40 C41 118.1(6)
C41 C40 H40 121.0
C50 C51 H51 120.2
C52 C51 C50 119.6(5)
C52 C51 H51 120.2
C60 C59 H59 118.8
C58 C59 C60 122.3(5)
C58 C59 H59 118.8
O6 C3 C4 114.7(6)
O6 C3 N2 123.7(5)
N2 C3 C4 121.6(6)
C40 C41 H41 120.8
C42 C41 C40 118.5(5)
C42 C41 H41 120.8
O5 C1 N1 124.1(5)
O5 C1 C2 115.2(6)
N1 C1 C2 120.7(6)
C46 C45 C44 119.3(6)
C46 C45 H45 120.4
C44 C45 H45 120.4
F2 C68 S1 116.2(7)
F2 C68 F3 92.0(11)
F3 C68 S1 104.9(10)
F1 C68 S1 130.1(14)
F1 C68 F2 102.1(14)
F1 C68 F3 104.3(11)
N6 C31 H31 117.7
C30 C31 N6 124.5(9)
C30 C31 H31 117.7
N8 C42 C41 123.9(6)
N8 C42 H42 118.1
C41 C42 H42 118.1
C1 C2 H2A 109.5
C1 C2 H2B 109.5
C1 C2 H2C 109.5
H2A C2 H2B 109.5
H2A C2 H2C 109.5
H2B C2 H2C 109.5
C10 C11 H11 120.8
C10 C11 C12 118.4(6)
C12 C11 H11 120.8
C17 C18 H18 120.9
C17 C18 C19 118.1(6)
C19 C18 H18 120.9
C31 C30 H30 120.8
C31 C30 C29 118.4(8)
C29 C30 H30 120.8
C56 C57 C58 118.4(5)
C56 C57 H57 120.8
C58 C57 H57 120.8
C20 C19 C18 118.0(6)
C20 C19 H19 121.0
C18 C19 H19 121.0
C11 C12 H12 120.2
C13 C12 C11 119.5(6)
C13 C12 H12 120.2
O7 C8 O8 124.2(6)
O7 C8 C9 116.1(8)
O8 C8 C9 119.7(8)
C14 C13 H13 120.3
C12 C13 C14 119.3(6)
C12 C13 H13 120.3
C25 C24 C23 118.9(6)
C25 C24 H24 120.5
C23 C24 H24 120.5
C30 C29 H29 120.4
C30 C29 C28 119.1(8)
C28 C29 H29 120.4
C27 C28 C29 118.4(8)
C27 C28 H28 120.8
C29 C28 H28 120.8
C8 C9 H9A 109.5
C8 C9 H9B 109.5
C8 C9 H9C 109.5
H9A C9 H9B 109.5
H9A C9 H9C 109.5
H9B C9 H9C 109.5
Cl1 C67 H67A 109.9
Cl1 C67 H67B 109.9
Cl1 C67 H67C 107.2
Cl1 C67 H67D 107.2
Cl1 C67 Cl3 120.3(6)
H67A C67 H67B 108.3
H67C C67 H67D 106.9
Cl2 C67 Cl1 109.1(6)
Cl2 C67 H67A 109.9
Cl2 C67 H67B 109.9
Cl3 C67 H67C 107.2
Cl3 C67 H67D 107.2
H7A C7 H7B 107.7
C6 C7 H7A 108.9
C6 C7 H7B 108.9
C6 C7 N2 113.5(9)
N2 C7 H7A 108.9
N2 C7 H7B 108.9
N1 C5 H5A 108.7
N1 C5 H5B 108.7
N1 C5 C6 114.2(9)
H5A C5 H5B 107.6
C6 C5 H5A 108.7
C6 C5 H5B 108.7
C7 C6 C5 113.2(12)
C7 C6 H6A 108.9
C7 C6 H6B 108.9
C5 C6 H6A 108.9
C5 C6 H6B 108.9
H6A C6 H6B 107.8
C3 N2 Mn4 122.3(4)
C3 N2 C7 120.5(6)
C7 N2 Mn4 117.3(5)

loop_
_geom_bond_atom_site_label_1
_geom_bond_atom_site_label_2
_geom_bond_distance
Mn3 O4 1.925(4)
Mn3 O11 1.833(4)
Mn3 O2 1.911(4)
Mn3 O3 2.051(4)
Mn3 N7 2.041(4)
Mn3 O7 2.061(5)
Mn4 O4 1.901(4)
Mn4 O2 1.910(4)
Mn4 O8 1.934(5)
Mn4 O1 1.897(4)
Mn4 N1 1.960(5)
Mn4 N2 1.955(5)
Mn2 O4 1.899(4)
Mn2 O6 1.998(4)
Mn2 O10 1.829(4)
Mn2 O3 1.931(4)
Mn2 N5 2.022(5)
Mn2 O1 1.893(4)
Mn1 O9 1.828(4)
Mn1 O2 1.896(4)
Mn1 O5 2.002(4)
Mn1 O3 1.937(4)
Mn1 N3 2.022(4)
Mn1 O1 1.908(4)
S1 O14 1.416(7)
S1 C68 1.627(13)
S1 O12 1.442(8)
S1 O13 1.400(7)
O9 C15 1.405(6)
O11 C37 1.409(6)
O6 C3 1.271(7)
O10 C26 1.401(7)
O5 C1 1.270(8)
N7 C36 1.351(6)
N7 C32 1.341(7)
O7 C8 1.272(9)
O8 C8 1.313(9)
N4 C16 1.324(8)
N4 C20 1.333(9)
N3 C10 1.337(7)
N3 C14 1.347(7)
N6 H6 0.8800
N6 C27 1.329(9)
N6 C31 1.347(8)
C48 C47 1.417(8)
C48 C43 1.401(8)
C48 C61 1.497(8)
C60 C65 1.506(7)
C60 C55 1.410(7)
C60 C59 1.399(7)
N5 C25 1.338(7)
N5 C21 1.339(7)
N8 C38 1.329(7)
N8 C42 1.338(7)
C47 H47 0.9500
C47 C46 1.381(8)
C43 C44 1.393(8)
C43 C15 1.557(8)
C35 H35 0.9500
C35 C36 1.380(7)
C35 C34 1.389(8)
C66 H66 0.9500
C66 C65 1.384(7)
C66 C61 1.405(7)
C36 C37 1.521(7)
N1 C1 1.313(8)
N1 C5 1.497(9)
C37 C38 1.537(6)
C37 C55 1.534(7)
C62 H62 0.9500
C62 C61 1.396(7)
C62 C63 1.394(8)
C65 C64 1.397(7)
C46 H46 0.9500
C46 C45 1.360(10)
C56 H56 0.9500
C56 C55 1.390(7)
C56 C57 1.382(8)
C4 H4A 0.9800
C4 H4B 0.9800
C4 H4C 0.9800
C4 C3 1.488(9)
C38 C39 1.379(8)
C34 H34 0.9500
C34 C33 1.387(8)
C33 H33 0.9500
C33 C32 1.382(8)
C44 H44 0.9500
C44 C45 1.383(9)
C16 C15 1.537(8)
C16 C17 1.363(9)
C22 H22 0.9500
C22 C23 1.389(9)
C22 C21 1.375(9)
C25 C26 1.532(8)
C25 C24 1.372(8)
C10 H10 0.9500
C10 C11 1.372(9)
C27 C26 1.548(8)
C27 C28 1.371(10)
C26 C49 1.542(7)
C32 H32 0.9500
C50 H50 0.9500
C50 C49 1.390(8)
C50 C51 1.379(8)
C54 C63 1.505(7)
C54 C49 1.403(8)
C54 C53 1.395(8)
C63 C64 1.402(7)
C23 H23 0.9500
C23 C24 1.379(9)
C64 H64 0.9500
C15 C14 1.516(8)
C14 C13 1.375(8)
C17 H17 0.9500
C17 C18 1.381(9)
F2 C68 1.473(17)
C39 H39 0.9500
C39 C40 1.382(8)
C21 H21 0.9500
C58 H58 0.9500
C58 C59 1.381(8)
C58 C57 1.387(8)
C20 H20 0.9500
C20 C19 1.369(11)
C53 H53 0.9500
C53 C52 1.377(8)
C52 H52 0.9500
C52 C51 1.376(9)
C40 H40 0.9500
C40 C41 1.385(10)
C51 H51 0.9500
C59 H59 0.9500
C3 N2 1.309(8)
C41 H41 0.9500
C41 C42 1.369(9)
C1 C2 1.501(9)
C45 H45 0.9500
C68 F3 1.621(19)
C68 F1 1.273(13)
C31 H31 0.9500
C31 C30 1.323(13)
C42 H42 0.9500
C2 H2A 0.9800
C2 H2B 0.9800
C2 H2C 0.9800
C11 H11 0.9500
C11 C12 1.391(9)
C18 H18 0.9500
C18 C19 1.391(10)
C30 H30 0.9500
C30 C29 1.372(14)
C57 H57 0.9500
C19 H19 0.9500
C12 H12 0.9500
C12 C13 1.369(9)
C8 C9 1.489(9)
C13 H13 0.9500
C24 H24 0.9500
C29 H29 0.9500
C29 C28 1.388(11)
C28 H28 0.9500
C9 H9A 0.9800
C9 H9B 0.9800
C9 H9C 0.9800
Cl1 C67 1.727(10)
C67 H67A 0.9900
C67 H67B 0.9900
C67 H67C 0.9900
C67 H67D 0.9900
C67 Cl2 1.652(11)
C67 Cl3 1.757(11)
C7 H7A 0.9900
C7 H7B 0.9900
C7 C6 1.458(18)
C7 N2 1.472(9)
C5 H5A 0.9900
C5 H5B 0.9900
C5 C6 1.543(19)
C6 H6A 0.9900
C6 H6B 0.9900

loop_
_smtbx_masks_void_nr
_smtbx_masks_void_average_x
_smtbx_masks_void_average_y
_smtbx_masks_void_average_z
_smtbx_masks_void_volume
_smtbx_masks_void_count_electrons
1 0.000 0.500 0.500 205.4 54.0
2 0.257 0.777 0.266 15.4 0.0
3 0.743 0.223 0.734 15.4 0.0
